data_7715722
loop_
_publ_author_name
'Dan, Wenyan'
'Chen, Zhenxia'
'Ling, Yun'
'Jia, Yu'
'Yang, Yongtai'
'Liu, Xiaofeng'
'Deng, Mingli'

_publ_section_title
;
 Discovery of two predictable (3,18)-connected topologies based on
 Wells-Dawson type cages for the design of porous metal
 phosphonocarboxylate frameworks.
;
_journal_issue 18
_journal_name_full 'Dalton transactions (Cambridge, England : 2003)'
_journal_page_first 7734
_journal_page_last 7741
_journal_paper_doi 10.1039/d4dt00590b
_journal_volume 53
_journal_year 2024
_chemical_formula_moiety 'C102 H86 Co12 N6 O50 P6, 0.167(H12 O6), 11.538(C1.04 H3.813 N0.52)'
_chemical_formula_sum 'C114 H132.01 Co12 N12 O51 P6'
_chemical_formula_weight 3379.29
_space_group_crystal_system trigonal
_space_group_IT_number 148
_space_group_name_Hall '-R 3'
_space_group_name_H-M_alt 'R -3 :H'
_atom_sites_solution_hydrogens mixed
_atom_sites_solution_primary dual
_audit_creation_date 2024-03-25
_audit_creation_method
;
Olex2 1.5
(compiled 2021.08.20 svn.r13c46975 for OlexSys, GUI svn.r6396)
;
_audit_update_record
;
2024-04-03 deposited with the CCDC.	2024-04-11 downloaded from the CCDC.
;
_cell_angle_alpha 90
_cell_angle_beta 90
_cell_angle_gamma 120
_cell_formula_units_Z 3
_cell_length_a 17.208(8)
_cell_length_b 17.208(8)
_cell_length_c 40.485(15)
_cell_measurement_reflns_used 990
_cell_measurement_temperature 293(2)
_cell_measurement_theta_max 26.995
_cell_measurement_theta_min 2.432
_cell_volume 10382(8)
_computing_cell_refinement 'Bruker SMART'
_computing_data_collection 'Bruker SMART'
_computing_data_reduction 'Bruker SHELXTL'
_computing_molecular_graphics 'Olex2 1.5 (Dolomanov et al., 2009)'
_computing_publication_material 'Olex2 1.5 (Dolomanov et al., 2009)'
_computing_structure_refinement 'XL  (Sheldrick, 2008)'
_computing_structure_solution 'SHELXT 2018/2 (Sheldrick, 2018)'
_diffrn_ambient_temperature 293.15
_diffrn_measured_fraction_theta_full 0.997
_diffrn_measured_fraction_theta_max 0.954
_diffrn_measurement_device_type 'CCD area detector'
_diffrn_measurement_method 'phi and omega scans'
_diffrn_radiation_monochromator graphite
_diffrn_radiation_type MoK\a
_diffrn_radiation_wavelength 0.71073
_diffrn_reflns_av_R_equivalents 0.0691
_diffrn_reflns_av_unetI/netI 0.0546
_diffrn_reflns_Laue_measured_fraction_full 0.997
_diffrn_reflns_Laue_measured_fraction_max 0.954
_diffrn_reflns_limit_h_max 20
_diffrn_reflns_limit_h_min -22
_diffrn_reflns_limit_k_max 21
_diffrn_reflns_limit_k_min -14
_diffrn_reflns_limit_l_max 51
_diffrn_reflns_limit_l_min -52
_diffrn_reflns_number 16655
_diffrn_reflns_point_group_measured_fraction_full 0.997
_diffrn_reflns_point_group_measured_fraction_max 0.954
_diffrn_reflns_theta_full 25.242
_diffrn_reflns_theta_max 27.558
_diffrn_reflns_theta_min 1.697
_exptl_absorpt_coefficient_mu 1.557
_exptl_absorpt_correction_T_max 1.000000
_exptl_absorpt_correction_T_min 0.197211
_exptl_absorpt_correction_type multi-scan
_exptl_absorpt_process_details sadabs
_exptl_crystal_colour purle
_exptl_crystal_density_diffrn 1.622
_exptl_crystal_description block
_exptl_crystal_F_000 5166
_exptl_crystal_size_max 0.2
_exptl_crystal_size_mid 0.15
_exptl_crystal_size_min 0.1
_refine_diff_density_max 0.803
_refine_diff_density_min -0.843
_refine_diff_density_rms 0.123
_refine_ls_extinction_method none
_refine_ls_goodness_of_fit_ref 1.027
_refine_ls_hydrogen_treatment constr
_refine_ls_matrix_type full
_refine_ls_number_parameters 392
_refine_ls_number_reflns 5097
_refine_ls_number_restraints 344
_refine_ls_restrained_S_all 1.037
_refine_ls_R_factor_all 0.0575
_refine_ls_R_factor_gt 0.0463
_refine_ls_shift/su_max 0.001
_refine_ls_shift/su_mean 0.000
_refine_ls_structure_factor_coef Fsqd
_refine_ls_weighting_details 'w=1/[\s^2^(Fo^2^)+(0.0885P)^2^] where P=(Fo^2^+2Fc^2^)/3'
_refine_ls_weighting_scheme calc
_refine_ls_wR_factor_gt 0.1286
_refine_ls_wR_factor_ref 0.1327
_reflns_Friedel_coverage 0.000
_reflns_number_gt 4013
_reflns_number_total 5097
_reflns_threshold_expression 'I > 2\s(I)'
_cod_data_source_file d4dt00590b2.cif
_cod_data_source_block a21101a_a
_cod_depositor_comments 'Adding full bibliography for 7715722--7715727.cif.'
_cod_original_cell_volume 10382(10)
_cod_original_sg_symbol_H-M 'R -3'
_cod_database_code 7715722
_shelx_shelxl_version_number 2019/1
_shelx_space_group_comment
;
The symmetry employed for this shelxl refinement is uniquely defined
by the following loop, which should always be used as a source of
symmetry information in preference to the above space-group names.
They are only intended as comments.
;
_shelx_estimated_absorpt_t_max 0.860
_shelx_estimated_absorpt_t_min 0.746
_olex2_refinement_description
;
1. Fixed Uiso
 At 1.2 times of:
  All C(H) groups, All N(H,H) groups
 At 1.5 times of:
  All C(H,H,H) groups, All O(H) groups, All O(H,H) groups
2. Restrained distances
 N2-C18 = N2-C19
 1.45 with sigma of 0.01
 O9-C15 = O9A-C15A
 1.22 with sigma of 0.01
 C15-N1 = C15A-N1A
 1.35 with sigma of 0.01
 N1-C16 = N1-C17 = N1A-C16A = N1A-C17A
 1.45 with sigma of 0.01
 C15-C16 = C15-C17 = C15A-C16A = C15A-C17A
 2.45 with sigma of 0.01
 N2-C18 \\sim N2-C19
 with sigma of 0.01
 N2-C18 \\sim N2A-C18A \\sim N2-C19 \\sim N2A-C19A \\sim N2B-C18B \\sim N2B-C19B
 with sigma of 0.01
 O9A-C15A \\sim O9-C15
 with sigma of 0.02
 C18-C19 \\sim C18A-C19A \\sim C18B-C19B
 with sigma of 0.02
 N1-C15 \\sim N1A-C15A
 with sigma of 0.02
 N1A-C17A \\sim N1A-C16A \\sim N1-C17 \\sim N1-C16
 with sigma of 0.02
 Co2-O9A \\sim Co2-O9
 with sigma of 0.02
 Co2-O1 \\sim Co2A-O1
 with sigma of 0.02
 Co2A-O9 \\sim Co2-O9A
 with sigma of 0.02
3. Restrained planarity
 O9, C15, N1, C16, C17
 with sigma of 0.01
 O9A, C15A, N1A, C17A, C16A
 with sigma of 0.01
 O9, C15, C16, C17, N1
 with sigma of 0.01
 O9A, C15A, C16A, C17A, N1A
 with sigma of 0.01
4. Rigid bond restraints
 N2, C18, C19, N2A, C18A, C19A, N2B, C18B, C19B
 with sigma for 1-2 distances of 0.01 and sigma for 1-3 distances of 0.01
 O9, C15, N1, C16, C17, O9A, C15A, N1A, C16A, C17A
 with sigma for 1-2 distances of 0.01 and sigma for 1-3 distances of 0.01
5. Uiso/Uaniso restraints and constraints
N2 \\sim C18 \\sim C19 \\sim N2A \\sim C18A \\sim C19A \\sim N2B \\sim C18B
\\sim C19B: within 2A with sigma of 0.01 and sigma for terminal atoms of 0.02
within 2A
O9 \\sim C15 \\sim N1 \\sim C16 \\sim C17 \\sim O9A \\sim C15A \\sim N1A \\sim
C16A \\sim C17A: within 2A with sigma of 0.01 and sigma for terminal atoms of
0.02 within 2A
O9 \\sim C15 \\sim N1 \\sim C16 \\sim C17 \\sim O9A \\sim C15A \\sim N1A \\sim
C16A \\sim C17A: within 2A with sigma of 0.01 and sigma for terminal atoms of
0.02 within 2A
Uanis(N2) \\sim Ueq: with sigma of 0.06 and sigma for terminal atoms of 0.12
Uanis(C19) \\sim Ueq: with sigma of 0.01 and sigma for terminal atoms of 0.02
Uanis(O9A) \\sim Ueq, Uanis(O9) \\sim Ueq: with sigma of 0.003 and sigma for
terminal atoms of 0.006
Uanis(N1) = Uanis(N1A)
Uanis(Co2A) = Uanis(Co2)
6. Others
 Sof(O9A)=Sof(C15A)=Sof(H15A)=Sof(N1A)=Sof(C16A)=Sof(H16D)=Sof(H16E)=Sof(H16F)=
 Sof(C17A)=Sof(H17D)=Sof(H17E)=Sof(H17F)=1-FVAR(1)
 Sof(O9)=Sof(C15)=Sof(H15)=Sof(N1)=Sof(C16)=Sof(H16A)=Sof(H16B)=Sof(H16C)=
 Sof(C17)=Sof(H17A)=Sof(H17B)=Sof(H17C)=FVAR(1)
 Sof(Co2A)=1-FVAR(2)
 Sof(Co2)=FVAR(2)
 Fixed Sof: H10A(0.16667) H10B(0.16667) N2(0.52) H2A(0.52) H2B(0.17333)
 C18(0.52) H18A(0.52) H18B(0.52) H18C(0.52) C19(0.52) H19A(0.52) H19B(0.52)
 H19C(0.52) N2A(0.26) H2AA(0.26) H2AB(0.08667) C18A(0.26) H18D(0.26) H18E(0.26)
 H18F(0.26) C19A(0.26) H19D(0.26) H19E(0.26) H19F(0.26) N2B(0.22) H2BA(0.22)
 H2BB(0.07333) C18B(0.22) H18G(0.22) H18H(0.22) H18I(0.22) C19B(0.22)
 H19G(0.22) H19H(0.22) H19I(0.22)
7.a Riding coordinates:
 O10(H10A,H10B)
7.b Ternary CH refined with riding coordinates:
 O8(H8)
7.c Secondary CH2 refined with riding coordinates:
 N2(H2A,H2B), N2A(H2AA,H2AB), N2B(H2BA,H2BB)
7.d Me refined with riding coordinates:
 C18(H18A,H18B,H18C), C19(H19A,H19B,H19C), C18A(H18D,H18E,H18F), C19A(H19D,
 H19E,H19F), C18B(H18G,H18H,H18I), C19B(H19G,H19H,H19I), C16(H16A,H16B,H16C),
 C17(H17A,H17B,H17C), C16A(H16D,H16E,H16F), C17A(H17D,H17E,H17F)
7.e Aromatic/amide H refined with riding coordinates:
 C2(H2), C3(H3), C5(H5), C6(H6), C8(H8A), C10(H10), C12(H12), C15(H15),
 C15A(H15A)
;
_olex2_submission_special_instructions 'No special instructions were received'

loop_
_space_group_symop_operation_xyz
'x, y, z'
'-y, x-y, z'
'-x+y, -x, z'
'x+2/3, y+1/3, z+1/3'
'-y+2/3, x-y+1/3, z+1/3'
'-x+y+2/3, -x+1/3, z+1/3'
'x+1/3, y+2/3, z+2/3'
'-y+1/3, x-y+2/3, z+2/3'
'-x+y+1/3, -x+2/3, z+2/3'
'-x, -y, -z'
'y, -x+y, -z'
'x-y, x, -z'
'-x+2/3, -y+1/3, -z+1/3'
'y+2/3, -x+y+1/3, -z+1/3'
'x-y+2/3, x+1/3, -z+1/3'
'-x+1/3, -y+2/3, -z+2/3'
'y+1/3, -x+y+2/3, -z+2/3'
'x-y+1/3, x+2/3, -z+2/3'

loop_
_atom_site_label
_atom_site_type_symbol
_atom_site_fract_x
_atom_site_fract_y
_atom_site_fract_z
_atom_site_U_iso_or_equiv
_atom_site_adp_type
_atom_site_occupancy
_atom_site_site_symmetry_order
_atom_site_calc_flag
_atom_site_refinement_flags_posn
_atom_site_refinement_flags_adp
_atom_site_refinement_flags_occupancy
_atom_site_disorder_assembly
_atom_site_disorder_group
Co1 Co 0.78191(2) 0.45266(2) 0.73220(2) 0.01915(13) Uani 1 1 d . . . . .
Co2 Co 0.98234(9) 0.78960(16) 0.46702(2) 0.0348(3) Uani 0.844(6) 1 d D . P A 1
P1 P 1.00425(5) 0.82764(5) 0.54751(2) 0.01876(17) Uani 1 1 d . . . . .
O1 O 1.01971(16) 0.82676(17) 0.51091(5) 0.0362(5) Uani 1 1 d D . . . .
O5 O 0.75528(15) 0.26246(14) 0.68953(5) 0.0323(5) Uani 1 1 d . . . . .
O6 O 0.97729(15) 0.22413(14) 0.60616(5) 0.0287(5) Uani 1 1 d . . . . .
O7 O 0.96492(18) 0.27179(16) 0.55638(5) 0.0384(6) Uani 1 1 d . . . . .
O8 O 0.666667 0.333333 0.74012(8) 0.0180(6) Uani 1 3 d S T P . .
H8 H 0.666667 0.333334 0.764330 0.027 Uiso 1 3 calc R U P . .
O10 O 1.000000 1.000000 0.500000 0.161(6) Uani 1 6 d S T P . .
H10A H 1.022750 1.010670 0.480750 0.241 Uiso 0.1667 1 d R U P . .
H10B H 0.953890 1.005700 0.498150 0.241 Uiso 0.1667 1 d R U P . .
O2 O 1.09041(13) 0.90452(13) 0.56219(5) 0.0242(4) Uani 1 1 d . . . . .
O3 O 0.92281(13) 0.83526(13) 0.55686(5) 0.0230(4) Uani 1 1 d . . . . .
O4 O 0.84169(15) 0.40731(15) 0.70084(5) 0.0345(5) Uani 1 1 d . . . . .
C2 C 1.0216(3) 0.6749(3) 0.55079(11) 0.0598(13) Uani 1 1 d . . . . .
H2 H 1.058971 0.697900 0.532497 0.072 Uiso 1 1 calc R U . . .
C3 C 1.0029(4) 0.5928(3) 0.56373(11) 0.0656(15) Uani 1 1 d . . . . .
H3 H 1.028317 0.561937 0.553883 0.079 Uiso 1 1 calc R U . . .
C4 C 0.9479(2) 0.5556(2) 0.59069(8) 0.0313(7) Uani 1 1 d . . . . .
C5 C 0.9126(3) 0.6049(2) 0.60445(9) 0.0438(9) Uani 1 1 d . . . . .
H5 H 0.875555 0.582425 0.622855 0.053 Uiso 1 1 calc R U . . .
C6 C 0.9312(3) 0.6866(2) 0.59153(9) 0.0379(8) Uani 1 1 d . . . . .
H6 H 0.906050 0.717734 0.601394 0.046 Uiso 1 1 calc R U . . .
C7 C 0.9262(2) 0.4678(2) 0.60499(8) 0.0328(7) Uani 1 1 d . . . . .
C8 C 0.9471(2) 0.4086(2) 0.58898(8) 0.0302(7) Uani 1 1 d . . . . .
H8A H 0.974196 0.423437 0.568293 0.036 Uiso 1 1 calc R U . . .
C9 C 0.9280(2) 0.3277(2) 0.60365(7) 0.0264(6) Uani 1 1 d . . . . .
C10 C 0.8835(2) 0.30257(19) 0.63388(7) 0.0247(6) Uani 1 1 d . . . . .
H10 H 0.869319 0.247805 0.643347 0.030 Uiso 1 1 calc R U . . .
C11 C 0.8605(2) 0.3590(2) 0.64967(7) 0.0262(6) Uani 1 1 d . . . . .
C12 C 0.8835(2) 0.4416(2) 0.63529(8) 0.0331(7) Uani 1 1 d . . . . .
H12 H 0.869765 0.480409 0.646478 0.040 Uiso 1 1 calc R U . . .
C13 C 0.8144(2) 0.33981(19) 0.68248(7) 0.0243(6) Uani 1 1 d . . . . .
C14 C 0.9584(2) 0.26945(19) 0.58751(7) 0.0251(6) Uani 1 1 d . . . . .
C1 C 0.9856(2) 0.72304(18) 0.56462(7) 0.0241(6) Uani 1 1 d . . . . .
N2 N 1.1739(8) 0.3696(7) 0.6328(3) 0.103(3) Uani 0.52 1 d D U P B 1
H2A H 1.143519 0.309847 0.632566 0.123 Uiso 0.52 1 calc R U P B 1
H2B H 1.227164 0.386603 0.641913 0.123 Uiso 0.1733 1 calc R U P B 1
C18 C 1.1883(14) 0.4012(12) 0.5989(3) 0.123(5) Uani 0.52 1 d D U P B 1
H18A H 1.220147 0.377304 0.587153 0.185 Uiso 0.52 1 calc R U P B 1
H18B H 1.131379 0.381715 0.588435 0.185 Uiso 0.52 1 calc R U P B 1
H18C H 1.222778 0.465587 0.598648 0.185 Uiso 0.52 1 calc R U P B 1
C19 C 1.1263(9) 0.4003(9) 0.6537(3) 0.104(3) Uani 0.52 1 d D U P B 1
H19A H 1.120233 0.375886 0.675526 0.156 Uiso 0.52 1 calc R U P B 1
H19B H 1.159198 0.464678 0.654889 0.156 Uiso 0.52 1 calc R U P B 1
H19C H 1.067798 0.380806 0.644676 0.156 Uiso 0.52 1 calc R U P B 1
N2A N 1.2631(17) 0.4017(13) 0.6416(6) 0.117(5) Uani 0.26 1 d D U P C 2
H2AA H 1.209940 0.364781 0.650598 0.140 Uiso 0.26 1 calc R U P C 2
H2AB H 1.280515 0.368308 0.630539 0.140 Uiso 0.0867 1 calc R U P C 2
C18A C 1.253(2) 0.4603(19) 0.6183(7) 0.124(6) Uani 0.26 1 d D U P C 2
H18D H 1.209354 0.424574 0.601739 0.186 Uiso 0.26 1 calc R U P C 2
H18E H 1.232139 0.495488 0.629829 0.186 Uiso 0.26 1 calc R U P C 2
H18F H 1.309144 0.499336 0.607942 0.186 Uiso 0.26 1 calc R U P C 2
C19A C 1.327(2) 0.449(2) 0.6677(8) 0.139(9) Uani 0.26 1 d D U P C 2
H19D H 1.330454 0.406278 0.682020 0.209 Uiso 0.26 1 calc R U P C 2
H19E H 1.384959 0.487760 0.658237 0.209 Uiso 0.26 1 calc R U P C 2
H19F H 1.307954 0.483912 0.680124 0.209 Uiso 0.26 1 calc R U P C 2
N2B N 1.1795(18) 0.4455(15) 0.6241(7) 0.108(5) Uani 0.22 1 d D U P D 3
H2BA H 1.188527 0.446834 0.645783 0.130 Uiso 0.22 1 calc R U P D 3
H2BB H 1.120722 0.421193 0.620900 0.130 Uiso 0.0733 1 calc R U P D 3
C18B C 1.208(3) 0.387(3) 0.6093(12) 0.119(6) Uani 0.22 1 d D U P D 3
H18G H 1.174754 0.328191 0.618959 0.178 Uiso 0.22 1 calc R U P D 3
H18H H 1.196657 0.382750 0.585931 0.178 Uiso 0.22 1 calc R U P D 3
H18I H 1.270787 0.410783 0.613136 0.178 Uiso 0.22 1 calc R U P D 3
C19B C 1.223(3) 0.5374(15) 0.6121(11) 0.143(8) Uani 0.22 1 d D U P D 3
H19G H 1.199613 0.569894 0.623533 0.215 Uiso 0.22 1 calc R U P D 3
H19H H 1.286715 0.565483 0.616056 0.215 Uiso 0.22 1 calc R U P D 3
H19I H 1.212584 0.537450 0.588851 0.215 Uiso 0.22 1 calc R U P D 3
O9 O 0.8835(6) 0.6562(5) 0.4793(2) 0.078(2) Uani 0.679(7) 1 d D U P E 1
C15 C 0.8357(6) 0.6195(6) 0.5030(2) 0.143(4) Uani 0.679(7) 1 d D U P E 1
H15 H 0.816667 0.650219 0.516611 0.172 Uiso 0.679(7) 1 calc R U P E 1
N1 N 0.8102(6) 0.5311(7) 0.5092(2) 0.160(3) Uani 0.679(7) 1 d D U P E 1
C16 C 0.8444(12) 0.4894(9) 0.4859(4) 0.190(5) Uani 0.679(7) 1 d D U P E 1
H16A H 0.823021 0.428244 0.492254 0.285 Uiso 0.679(7) 1 calc R U P E 1
H16B H 0.823645 0.490789 0.463975 0.285 Uiso 0.679(7) 1 calc R U P E 1
H16C H 0.908823 0.521874 0.486167 0.285 Uiso 0.679(7) 1 calc R U P E 1
C17 C 0.7522(10) 0.4875(10) 0.5378(3) 0.220(7) Uani 0.679(7) 1 d D U P E 1
H17A H 0.739533 0.426543 0.539298 0.330 Uiso 0.679(7) 1 calc R U P E 1
H17B H 0.782074 0.519184 0.557573 0.330 Uiso 0.679(7) 1 calc R U P E 1
H17C H 0.697030 0.488097 0.535305 0.330 Uiso 0.679(7) 1 calc R U P E 1
O9A O 0.8776(17) 0.6676(14) 0.4870(5) 0.097(5) Uani 0.321(7) 1 d D U P E 2
C15A C 0.8547(12) 0.5915(12) 0.4786(5) 0.151(4) Uani 0.321(7) 1 d D U P E 2
H15A H 0.887557 0.577781 0.463810 0.181 Uiso 0.321(7) 1 calc R U P E 2
N1A N 0.7756(13) 0.5271(11) 0.4927(4) 0.160(3) Uani 0.321(7) 1 d D U P E 2
C16A C 0.7302(16) 0.5583(17) 0.5158(7) 0.152(6) Uani 0.321(7) 1 d D U P E 2
H16D H 0.676265 0.507575 0.523981 0.228 Uiso 0.321(7) 1 calc R U P E 2
H16E H 0.769402 0.589371 0.533977 0.228 Uiso 0.321(7) 1 calc R U P E 2
H16F H 0.715339 0.598122 0.504446 0.228 Uiso 0.321(7) 1 calc R U P E 2
C17A C 0.745(2) 0.4335(11) 0.4832(7) 0.192(7) Uani 0.321(7) 1 d D U P E 2
H17D H 0.689587 0.394248 0.494379 0.288 Uiso 0.321(7) 1 calc R U P E 2
H17E H 0.735380 0.426975 0.459770 0.288 Uiso 0.321(7) 1 calc R U P E 2
H17F H 0.789449 0.418160 0.489285 0.288 Uiso 0.321(7) 1 calc R U P E 2
Co2A Co 1.0009(5) 0.8250(6) 0.46657(11) 0.0348(3) Uani 0.156(6) 1 d D . P A 2

loop_
_atom_site_aniso_label
_atom_site_aniso_U_11
_atom_site_aniso_U_22
_atom_site_aniso_U_33
_atom_site_aniso_U_23
_atom_site_aniso_U_13
_atom_site_aniso_U_12
Co1 0.0176(2) 0.0163(2) 0.0210(2) 0.00082(13) 0.00065(14) 0.00651(16)
Co2 0.0594(5) 0.0460(9) 0.0209(3) -0.0083(3) -0.0078(2) 0.0427(6)
P1 0.0233(4) 0.0155(3) 0.0175(3) 0.0011(3) 0.0016(3) 0.0097(3)
O1 0.0431(13) 0.0553(15) 0.0184(11) 0.0011(10) 0.0015(9) 0.0309(12)
O5 0.0419(13) 0.0248(11) 0.0286(11) 0.0041(9) 0.0120(10) 0.0156(10)
O6 0.0409(13) 0.0279(11) 0.0273(11) 0.0006(9) 0.0026(9) 0.0246(10)
O7 0.0655(17) 0.0371(13) 0.0258(11) 0.0035(9) 0.0078(11) 0.0356(13)
O8 0.0167(10) 0.0167(10) 0.0206(16) 0.000 0.000 0.0084(5)
O10 0.133(8) 0.133(8) 0.217(18) 0.000 0.000 0.067(4)
O2 0.0233(10) 0.0186(10) 0.0283(10) -0.0016(8) 0.0012(8) 0.0087(8)
O3 0.0237(10) 0.0217(10) 0.0237(10) 0.0003(8) 0.0013(8) 0.0114(8)
O4 0.0369(13) 0.0305(12) 0.0326(12) -0.0040(9) 0.0089(10) 0.0143(10)
C2 0.093(3) 0.042(2) 0.065(3) 0.0322(19) 0.056(2) 0.048(2)
C3 0.109(4) 0.047(2) 0.069(3) 0.031(2) 0.059(3) 0.060(3)
C4 0.0435(19) 0.0222(15) 0.0338(16) 0.0087(12) 0.0146(14) 0.0205(14)
C5 0.062(2) 0.0349(19) 0.046(2) 0.0169(16) 0.0308(18) 0.0331(19)
C6 0.057(2) 0.0316(18) 0.0392(18) 0.0090(14) 0.0182(16) 0.0327(17)
C7 0.0462(19) 0.0244(15) 0.0341(17) 0.0068(13) 0.0125(14) 0.0224(15)
C8 0.0448(19) 0.0263(15) 0.0259(15) 0.0073(12) 0.0120(13) 0.0225(15)
C9 0.0358(17) 0.0216(14) 0.0267(15) 0.0028(11) 0.0044(12) 0.0181(13)
C10 0.0328(16) 0.0177(13) 0.0260(15) 0.0038(11) 0.0048(12) 0.0144(12)
C11 0.0330(16) 0.0236(15) 0.0248(15) 0.0030(11) 0.0061(12) 0.0165(13)
C12 0.049(2) 0.0240(15) 0.0346(17) 0.0062(13) 0.0158(14) 0.0242(15)
C13 0.0296(15) 0.0266(15) 0.0249(14) 0.0049(12) 0.0059(12) 0.0203(13)
C14 0.0321(16) 0.0180(13) 0.0259(15) 0.0009(11) 0.0056(12) 0.0129(12)
C1 0.0296(15) 0.0152(13) 0.0278(15) 0.0027(11) 0.0033(12) 0.0114(12)
N2 0.105(6) 0.058(5) 0.135(7) -0.004(5) -0.010(6) 0.033(5)
C18 0.111(9) 0.090(8) 0.141(9) -0.016(7) 0.006(8) 0.030(7)
C19 0.107(8) 0.086(7) 0.117(8) 0.001(6) -0.014(6) 0.046(6)
N2A 0.108(9) 0.079(8) 0.145(10) -0.003(7) 0.007(8) 0.031(7)
C18A 0.117(10) 0.083(8) 0.148(10) -0.005(8) -0.004(9) 0.031(8)
C19A 0.114(17) 0.111(16) 0.162(17) -0.002(14) -0.011(12) 0.034(14)
N2B 0.109(8) 0.070(7) 0.133(9) -0.005(7) -0.007(8) 0.035(7)
C18B 0.108(11) 0.086(9) 0.137(11) -0.012(9) 0.005(10) 0.030(8)
C19B 0.146(15) 0.082(10) 0.160(15) 0.007(12) -0.010(14) 0.025(11)
O9 0.089(4) 0.048(3) 0.085(4) 0.006(3) 0.004(3) 0.026(3)
C15 0.153(6) 0.097(5) 0.133(6) 0.006(5) 0.024(5) 0.027(5)
N1 0.172(5) 0.105(4) 0.145(5) 0.012(4) 0.018(5) 0.025(4)
C16 0.211(10) 0.122(8) 0.198(10) -0.021(8) 0.020(8) 0.055(7)
C17 0.193(10) 0.167(10) 0.148(9) -0.003(7) 0.033(8) -0.024(9)
O9A 0.101(6) 0.090(6) 0.095(7) 0.013(5) 0.005(5) 0.045(4)
C15A 0.161(7) 0.103(6) 0.141(7) 0.002(6) 0.027(6) 0.029(6)
N1A 0.172(5) 0.105(4) 0.145(5) 0.012(4) 0.018(5) 0.025(4)
C16A 0.147(10) 0.113(9) 0.120(10) 0.012(8) 0.028(8) 0.008(8)
C17A 0.208(13) 0.118(8) 0.184(12) -0.004(10) 0.015(12) 0.032(10)
Co2A 0.0594(5) 0.0460(9) 0.0209(3) -0.0083(3) -0.0078(2) 0.0427(6)

loop_
_atom_type_symbol
_atom_type_description
_atom_type_scat_dispersion_real
_atom_type_scat_dispersion_imag
_atom_type_scat_source
C C 0.0033 0.0016 'International Tables Vol C Tables 4.2.6.8 and 6.1.1.4'
H H 0.0000 0.0000 'International Tables Vol C Tables 4.2.6.8 and 6.1.1.4'
Co Co 0.3494 0.9721 'International Tables Vol C Tables 4.2.6.8 and 6.1.1.4'
N N 0.0061 0.0033 'International Tables Vol C Tables 4.2.6.8 and 6.1.1.4'
O O 0.0106 0.0060 'International Tables Vol C Tables 4.2.6.8 and 6.1.1.4'
P P 0.1023 0.0942 'International Tables Vol C Tables 4.2.6.8 and 6.1.1.4'

loop_
_geom_angle_atom_site_label_1
_geom_angle_atom_site_label_2
_geom_angle_atom_site_label_3
_geom_angle
_geom_angle_site_symmetry_1
_geom_angle_site_symmetry_3
_geom_angle_publ_flag
O5 Co1 O2 168.95(8) 2_655 15_546 ?
O5 Co1 O3 109.16(9) 2_655 13_666 ?
O5 Co1 Co2A 140.73(13) 2_655 5_655 ?
O6 Co1 O5 81.82(8) 14_566 2_655 ?
O6 Co1 O2 90.03(8) 14_566 15_546 ?
O6 Co1 O3 88.61(8) 14_566 13_666 ?
O6 Co1 Co2A 75.92(16) 14_566 5_655 ?
O8 Co1 O5 97.33(9) . 2_655 ?
O8 Co1 O6 173.13(8) . 14_566 ?
O8 Co1 O2 91.64(9) . 15_546 ?
O8 Co1 O3 85.23(9) . 13_666 ?
O8 Co1 Co2A 101.00(18) . 5_655 ?
O2 Co1 Co2A 42.11(14) 15_546 5_655 ?
O3 Co1 O2 77.91(8) 13_666 15_546 ?
O3 Co1 Co2A 39.47(18) 13_666 5_655 ?
O4 Co1 O5 87.14(10) . 2_655 ?
O4 Co1 O6 88.95(9) . 14_566 ?
O4 Co1 O8 97.83(9) . . ?
O4 Co1 O2 85.25(9) . 15_546 ?
O4 Co1 O3 162.97(9) . 13_666 ?
O4 Co1 Co2A 123.81(18) . 5_655 ?
O1 Co2 O7 117.95(11) . 10_766 ?
O1 Co2 O2 129.83(12) . 11_566 ?
O1 Co2 O3 95.32(13) . 12_656 ?
O7 Co2 O2 111.88(10) 10_766 11_566 ?
O7 Co2 O3 89.32(10) 10_766 12_656 ?
O2 Co2 O3 79.44(10) 11_566 12_656 ?
O1 P1 O2 106.93(13) . . ?
O1 P1 O3 114.89(12) . . ?
O1 P1 C1 108.20(14) . . ?
O2 P1 C1 109.05(13) . . ?
O3 P1 O2 111.44(11) . . ?
O3 P1 C1 106.20(12) . . ?
P1 O1 Co2 153.70(18) . . ?
P1 O1 Co2A 159.8(2) . . ?
C13 O5 Co1 128.08(19) . 3_665 ?
C14 O6 Co1 136.04(19) . 15_546 ?
Co2 O7 Co2A 12.35(19) 10_766 10_766 ?
C14 O7 Co2 121.7(2) . 10_766 ?
C14 O7 Co2A 116.4(2) . 10_766 ?
Co1 O8 Co1 117.59(5) 3_665 2_655 ?
Co1 O8 Co1 117.58(5) 3_665 . ?
Co1 O8 Co1 117.59(5) . 2_655 ?
Co1 O8 H8 99.0 . . ?
Co1 O8 H8 99.0 3_665 . ?
Co1 O8 H8 99.0 2_655 . ?
H10A O10 H10A 180.0 . 10_776 ?
H10A O10 H10A 139.6 11_566 3_675 ?
H10A O10 H10A 40.4 11_566 12_656 ?
H10A O10 H10A 40.4 2_765 3_675 ?
H10A O10 H10A 40.4 10_776 12_656 ?
H10A O10 H10A 139.6 2_765 12_656 ?
H10A O10 H10A 139.6 . 11_566 ?
H10A O10 H10A 40.4 . 2_765 ?
H10A O10 H10A 40.4 10_776 11_566 ?
H10A O10 H10A 139.6 . 12_656 ?
H10A O10 H10A 180.0 2_765 11_566 ?
H10A O10 H10A 139.6 10_776 2_765 ?
H10A O10 H10A 40.4 . 3_675 ?
H10A O10 H10A 139.6 10_776 3_675 ?
H10A O10 H10A 180.0 3_675 12_656 ?
H10A O10 H10B 115.9 3_675 11_566 ?
H10A O10 H10B 64.1 11_566 10_776 ?
H10A O10 H10B 86.9 12_656 10_776 ?
H10A O10 H10B 64.1 . 3_675 ?
H10A O10 H10B 93.1 3_675 10_776 ?
H10A O10 H10B 86.9 2_765 3_675 ?
H10A O10 H10B 86.9 . 2_765 ?
H10A O10 H10B 75.5 12_656 3_675 ?
H10A O10 H10B 93.1 11_566 3_675 ?
H10A O10 H10B 64.1 10_776 12_656 ?
H10A O10 H10B 93.1 2_765 12_656 ?
H10A O10 H10B 86.9 11_566 12_656 ?
H10A O10 H10B 75.5 2_765 11_566 ?
H10A O10 H10B 104.5 12_656 12_656 ?
H10A O10 H10B 104.5 3_675 3_675 ?
H10A O10 H10B 93.2 10_776 2_765 ?
H10A O10 H10B 104.5 . . ?
H10A O10 H10B 104.5 2_765 2_765 ?
H10A O10 H10B 104.5 11_566 11_566 ?
H10A O10 H10B 75.5 11_566 2_765 ?
H10A O10 H10B 115.9 . 12_656 ?
H10A O10 H10B 64.1 3_675 2_765 ?
H10A O10 H10B 75.5 . 10_776 ?
H10A O10 H10B 115.9 12_656 2_765 ?
H10A O10 H10B 104.5 10_776 10_776 ?
H10A O10 H10B 93.1 . 11_566 ?
H10A O10 H10B 75.5 3_675 12_656 ?
H10A O10 H10B 86.8 10_776 11_566 ?
H10A O10 H10B 115.9 2_765 10_776 ?
H10A O10 H10B 64.1 12_656 11_566 ?
H10A O10 H10B 115.9 10_776 3_675 ?
H10B O10 H10A 75.5 . 10_776 ?
H10B O10 H10A 93.2 . 12_656 ?
H10B O10 H10A 86.8 . 3_675 ?
H10B O10 H10A 64.1 . 2_765 ?
H10B O10 H10A 115.9 . 11_566 ?
H10B O10 H10B 119.2 2_765 3_675 ?
H10B O10 H10B 180.0 . 10_776 ?
H10B O10 H10B 60.8 . 12_656 ?
H10B O10 H10B 60.8 11_566 3_675 ?
H10B O10 H10B 60.8 10_776 2_765 ?
H10B O10 H10B 119.2 . 3_675 ?
H10B O10 H10B 119.2 . 2_765 ?
H10B O10 H10B 119.2 10_776 12_656 ?
H10B O10 H10B 180.0 2_765 11_566 ?
H10B O10 H10B 119.2 11_566 12_656 ?
H10B O10 H10B 180.0 3_675 12_656 ?
H10B O10 H10B 60.8 . 11_566 ?
H10B O10 H10B 60.8 10_776 3_675 ?
H10B O10 H10B 60.8 2_765 12_656 ?
H10B O10 H10B 119.2 10_776 11_566 ?
Co2 O2 Co1 97.06(9) 12_656 14_566 ?
P1 O2 Co1 134.24(12) . 14_566 ?
P1 O2 Co2 120.11(12) . 12_656 ?
P1 O2 Co2A 119.64(19) . 12_656 ?
Co2A O2 Co1 89.1(2) 12_656 14_566 ?
Co1 O3 Co2 88.52(8) 13_666 11_566 ?
P1 O3 Co1 133.65(12) . 13_666 ?
P1 O3 Co2 137.83(12) . 11_566 ?
P1 O3 Co2A 133.8(2) . 11_566 ?
Co2A O3 Co2 7.68(19) 11_566 11_566 ?
C13 O4 Co1 134.6(2) . . ?
C3 C2 H2 119.5 . . ?
C1 C2 H2 119.5 . . ?
C1 C2 C3 121.0(3) . . ?
C2 C3 H3 119.0 . . ?
C4 C3 C2 122.0(3) . . ?
C4 C3 H3 119.0 . . ?
C3 C4 C5 116.4(3) . . ?
C3 C4 C7 123.3(3) . . ?
C5 C4 C7 120.3(3) . . ?
C4 C5 H5 119.2 . . ?
C6 C5 C4 121.6(3) . . ?
C6 C5 H5 119.2 . . ?
C5 C6 H6 119.1 . . ?
C1 C6 C5 121.7(3) . . ?
C1 C6 H6 119.1 . . ?
C8 C7 C4 122.4(3) . . ?
C12 C7 C4 120.0(3) . . ?
C12 C7 C8 117.5(3) . . ?
C7 C8 H8A 119.6 . . ?
C9 C8 C7 120.8(3) . . ?
C9 C8 H8A 119.6 . . ?
C8 C9 C10 120.3(3) . . ?
C8 C9 C14 119.8(3) . . ?
C10 C9 C14 119.9(3) . . ?
C9 C10 H10 120.1 . . ?
C11 C10 C9 119.8(3) . . ?
C11 C10 H10 120.1 . . ?
C10 C11 C12 119.3(3) . . ?
C10 C11 C13 124.4(3) . . ?
C12 C11 C13 116.3(3) . . ?
C7 C12 C11 122.3(3) . . ?
C7 C12 H12 118.8 . . ?
C11 C12 H12 118.8 . . ?
O5 C13 O4 125.7(3) . . ?
O5 C13 C11 120.1(3) . . ?
O4 C13 C11 114.2(3) . . ?
O6 C14 O7 125.5(3) . . ?
O6 C14 C9 116.5(3) . . ?
O7 C14 C9 118.0(3) . . ?
C2 C1 P1 122.4(2) . . ?
C6 C1 P1 120.3(2) . . ?
C6 C1 C2 117.3(3) . . ?
H2A N2 H2B 107.4 . . ?
C18 N2 H2A 108.3 . . ?
C18 N2 H2B 108.3 . . ?
C19 N2 H2A 108.3 . . ?
C19 N2 H2B 108.3 . . ?
C19 N2 C18 115.9(12) . . ?
N2 C18 H18A 109.5 . . ?
N2 C18 H18B 109.5 . . ?
N2 C18 H18C 109.5 . . ?
H18A C18 H18B 109.5 . . ?
H18A C18 H18C 109.5 . . ?
H18B C18 H18C 109.5 . . ?
N2 C19 H19A 109.5 . . ?
N2 C19 H19B 109.5 . . ?
N2 C19 H19C 109.5 . . ?
H19A C19 H19B 109.5 . . ?
H19A C19 H19C 109.5 . . ?
H19B C19 H19C 109.5 . . ?
H2AA N2A H2AB 107.6 . . ?
C18A N2A H2AA 108.7 . . ?
C18A N2A H2AB 108.7 . . ?
C19A N2A H2AA 108.7 . . ?
C19A N2A H2AB 108.7 . . ?
C19A N2A C18A 114.0(16) . . ?
N2A C18A H18D 109.5 . . ?
N2A C18A H18E 109.5 . . ?
N2A C18A H18F 109.5 . . ?
H18D C18A H18E 109.5 . . ?
H18D C18A H18F 109.5 . . ?
H18E C18A H18F 109.5 . . ?
N2A C19A H19D 109.5 . . ?
N2A C19A H19E 109.5 . . ?
N2A C19A H19F 109.5 . . ?
H19D C19A H19E 109.5 . . ?
H19D C19A H19F 109.5 . . ?
H19E C19A H19F 109.5 . . ?
H2BA N2B H2BB 107.3 . . ?
C18B N2B H2BA 108.2 . . ?
C18B N2B H2BB 108.2 . . ?
C18B N2B C19B 116.5(18) . . ?
C19B N2B H2BA 108.2 . . ?
C19B N2B H2BB 108.2 . . ?
N2B C18B H18G 109.5 . . ?
N2B C18B H18H 109.5 . . ?
N2B C18B H18I 109.5 . . ?
H18G C18B H18H 109.5 . . ?
H18G C18B H18I 109.5 . . ?
H18H C18B H18I 109.5 . . ?
N2B C19B H19G 109.5 . . ?
N2B C19B H19H 109.5 . . ?
N2B C19B H19I 109.5 . . ?
H19G C19B H19H 109.5 . . ?
H19G C19B H19I 109.5 . . ?
H19H C19B H19I 109.5 . . ?
O9 C15 H15 120.8 . . ?
O9 C15 N1 118.5(9) . . ?
N1 C15 H15 120.8 . . ?
C15 N1 C16 115.9(8) . . ?
C15 N1 C17 117.9(9) . . ?
C17 N1 C16 126.2(11) . . ?
N1 C16 H16A 109.5 . . ?
N1 C16 H16B 109.5 . . ?
N1 C16 H16C 109.5 . . ?
H16A C16 H16B 109.5 . . ?
H16A C16 H16C 109.5 . . ?
H16B C16 H16C 109.5 . . ?
N1 C17 H17A 109.5 . . ?
N1 C17 H17B 109.5 . . ?
N1 C17 H17C 109.5 . . ?
H17A C17 H17B 109.5 . . ?
H17A C17 H17C 109.5 . . ?
H17B C17 H17C 109.5 . . ?
O9A C15A H15A 123.0 . . ?
O9A C15A N1A 114.0(18) . . ?
N1A C15A H15A 123.0 . . ?
C15A N1A C16A 117.4(10) . . ?
C15A N1A C17A 116.1(10) . . ?
C17A N1A C16A 126.5(15) . . ?
N1A C16A H16D 109.5 . . ?
N1A C16A H16E 109.5 . . ?
N1A C16A H16F 109.5 . . ?
H16D C16A H16E 109.5 . . ?
H16D C16A H16F 109.5 . . ?
H16E C16A H16F 109.5 . . ?
N1A C17A H17D 109.5 . . ?
N1A C17A H17E 109.5 . . ?
N1A C17A H17F 109.5 . . ?
H17D C17A H17E 109.5 . . ?
H17D C17A H17F 109.5 . . ?
H17E C17A H17F 109.5 . . ?
O1 Co2A Co1 161.4(5) . 9_664 ?
O1 Co2A O7 108.2(3) . 10_766 ?
O1 Co2A O2 136.3(3) . 11_566 ?
O1 Co2A O3 115.6(4) . 12_656 ?
O7 Co2A Co1 84.62(15) 10_766 9_664 ?
O2 Co2A Co1 48.76(13) 11_566 9_664 ?
O2 Co2A O7 102.0(3) 11_566 10_766 ?
O3 Co2A Co1 48.36(13) 12_656 9_664 ?
O3 Co2A O7 94.1(2) 12_656 10_766 ?
O3 Co2A O2 92.3(3) 12_656 11_566 ?

loop_
_geom_bond_atom_site_label_1
_geom_bond_atom_site_label_2
_geom_bond_distance
_geom_bond_site_symmetry_2
_geom_bond_publ_flag
Co1 O5 2.138(2) 2_655 ?
Co1 O6 2.063(2) 14_566 ?
Co1 O8 2.0444(11) . ?
Co1 O2 2.195(2) 15_546 ?
Co1 O3 2.183(2) 13_666 ?
Co1 O4 2.020(2) . ?
Co1 Co2A 2.918(5) 5_655 ?
Co2 O1 1.889(2) . ?
Co2 O7 1.948(3) 10_766 ?
Co2 O2 1.983(2) 11_566 ?
Co2 O3 2.306(3) 12_656 ?
P1 O1 1.507(2) . ?
P1 O2 1.530(2) . ?
P1 O3 1.519(2) . ?
P1 C1 1.801(3) . ?
O1 Co2A 1.822(5) . ?
O5 C13 1.239(4) . ?
O6 C14 1.240(4) . ?
O7 C14 1.264(4) . ?
O7 Co2A 2.228(7) 10_766 ?
O8 H8 0.9800 . ?
O10 H10A 0.8499 12_656 ?
O10 H10A 0.8500 . ?
O10 H10A 0.8499 11_566 ?
O10 H10A 0.8499 10_776 ?
O10 H10A 0.8499 2_765 ?
O10 H10A 0.8499 3_675 ?
O10 H10B 0.8501 . ?
O10 H10B 0.8501 12_656 ?
O10 H10B 0.8501 10_776 ?
O10 H10B 0.8501 3_675 ?
O10 H10B 0.8501 2_765 ?
O10 H10B 0.8501 11_566 ?
O2 Co2A 1.957(5) 12_656 ?
O3 Co2A 1.856(9) 11_566 ?
O4 C13 1.256(4) . ?
C2 H2 0.9300 . ?
C2 C3 1.386(5) . ?
C2 C1 1.376(5) . ?
C3 H3 0.9300 . ?
C3 C4 1.375(5) . ?
C4 C5 1.383(4) . ?
C4 C7 1.481(4) . ?
C5 H5 0.9300 . ?
C5 C6 1.380(5) . ?
C6 H6 0.9300 . ?
C6 C1 1.367(4) . ?
C7 C8 1.398(4) . ?
C7 C12 1.384(4) . ?
C8 H8A 0.9300 . ?
C8 C9 1.392(4) . ?
C9 C10 1.393(4) . ?
C9 C14 1.494(4) . ?
C10 H10 0.9300 . ?
C10 C11 1.375(4) . ?
C11 C12 1.398(4) . ?
C11 C13 1.497(4) . ?
C12 H12 0.9300 . ?
N2 H2A 0.8900 . ?
N2 H2B 0.8900 . ?
N2 C18 1.452(7) . ?
N2 C19 1.452(7) . ?
C18 H18A 0.9600 . ?
C18 H18B 0.9600 . ?
C18 H18C 0.9600 . ?
C19 H19A 0.9600 . ?
C19 H19B 0.9600 . ?
C19 H19C 0.9600 . ?
N2A H2AA 0.8900 . ?
N2A H2AB 0.8900 . ?
N2A C18A 1.456(10) . ?
N2A C19A 1.447(10) . ?
C18A H18D 0.9600 . ?
C18A H18E 0.9600 . ?
C18A H18F 0.9600 . ?
C19A H19D 0.9600 . ?
C19A H19E 0.9600 . ?
C19A H19F 0.9600 . ?
N2B H2BA 0.8900 . ?
N2B H2BB 0.8900 . ?
N2B C18B 1.451(10) . ?
N2B C19B 1.453(10) . ?
C18B H18G 0.9600 . ?
C18B H18H 0.9600 . ?
C18B H18I 0.9600 . ?
C19B H19G 0.9600 . ?
C19B H19H 0.9600 . ?
C19B H19I 0.9600 . ?
O9 C15 1.214(8) . ?
C15 H15 0.9300 . ?
C15 N1 1.378(8) . ?
N1 C16 1.476(8) . ?
N1 C17 1.468(8) . ?
C16 H16A 0.9600 . ?
C16 H16B 0.9600 . ?
C16 H16C 0.9600 . ?
C17 H17A 0.9600 . ?
C17 H17B 0.9600 . ?
C17 H17C 0.9600 . ?
O9A C15A 1.214(9) . ?
C15A H15A 0.9300 . ?
C15A N1A 1.379(9) . ?
N1A C16A 1.480(8) . ?
N1A C17A 1.474(9) . ?
C16A H16D 0.9600 . ?
C16A H16E 0.9600 . ?
C16A H16F 0.9600 . ?
C17A H17D 0.9600 . ?
C17A H17E 0.9600 . ?
C17A H17F 0.9600 . ?

loop_
_geom_torsion_atom_site_label_1
_geom_torsion_atom_site_label_2
_geom_torsion_atom_site_label_3
_geom_torsion_atom_site_label_4
_geom_torsion
_geom_torsion_site_symmetry_1
_geom_torsion_site_symmetry_2
_geom_torsion_site_symmetry_3
_geom_torsion_site_symmetry_4
_geom_torsion_publ_flag
Co1 O5 C13 O4 6.5(5) 3_665 . . . ?
Co1 O5 C13 C11 -173.9(2) 3_665 . . . ?
Co1 O6 C14 O7 -17.7(5) 15_546 . . . ?
Co1 O6 C14 C9 164.1(2) 15_546 . . . ?
Co1 O4 C13 O5 -39.9(5) . . . . ?
Co1 O4 C13 C11 140.4(2) . . . . ?
Co2 O7 C14 O6 -5.8(5) 10_766 . . . ?
Co2 O7 C14 C9 172.4(2) 10_766 . . . ?
P1 O1 Co2A Co1 91.5(14) . . . 9_664 ?
P1 O1 Co2A O7 -136.6(7) . . . 10_766 ?
P1 O1 Co2A O2 -5.2(17) . . . 11_566 ?
P1 O1 Co2A O3 119.4(9) . . . 12_656 ?
O1 P1 O2 Co1 141.84(16) . . . 14_566 ?
O1 P1 O2 Co2 2.11(19) . . . 12_656 ?
O1 P1 O2 Co2A 19.9(4) . . . 12_656 ?
O1 P1 O3 Co1 -157.57(15) . . . 13_666 ?
O1 P1 O3 Co2 22.1(2) . . . 11_566 ?
O1 P1 O3 Co2A 12.8(3) . . . 11_566 ?
O1 P1 C1 C2 28.1(4) . . . . ?
O1 P1 C1 C6 -149.3(3) . . . . ?
O7 Co2 O1 P1 -120.0(4) 10_766 . . . ?
O2 Co2 O1 P1 67.3(5) 11_566 . . . ?
O2 P1 O1 Co2 -168.8(4) . . . . ?
O2 P1 O1 Co2A -129.8(10) . . . . ?
O2 P1 O3 Co1 -35.77(19) . . . 13_666 ?
O2 P1 O3 Co2 143.92(16) . . . 11_566 ?
O2 P1 O3 Co2A 134.6(3) . . . 11_566 ?
O2 P1 C1 C2 -87.9(4) . . . . ?
O2 P1 C1 C6 94.7(3) . . . . ?
O3 Co2 O1 P1 147.9(4) 12_656 . . . ?
O3 P1 O1 Co2 -44.6(4) . . . . ?
O3 P1 O1 Co2A -5.5(10) . . . . ?
O3 P1 O2 Co1 15.5(2) . . . 14_566 ?
O3 P1 O2 Co2 -124.20(15) . . . 12_656 ?
O3 P1 O2 Co2A -106.5(4) . . . 12_656 ?
O3 P1 C1 C2 151.9(3) . . . . ?
O3 P1 C1 C6 -25.5(3) . . . . ?
C2 C3 C4 C5 -0.5(8) . . . . ?
C2 C3 C4 C7 179.6(5) . . . . ?
C3 C2 C1 P1 -177.3(4) . . . . ?
C3 C2 C1 C6 0.2(7) . . . . ?
C3 C4 C5 C6 0.6(6) . . . . ?
C3 C4 C7 C8 -11.3(6) . . . . ?
C3 C4 C7 C12 168.7(4) . . . . ?
C4 C5 C6 C1 -0.3(6) . . . . ?
C4 C7 C8 C9 178.1(3) . . . . ?
C4 C7 C12 C11 179.1(3) . . . . ?
C5 C4 C7 C8 168.9(4) . . . . ?
C5 C4 C7 C12 -11.1(5) . . . . ?
C5 C6 C1 P1 177.4(3) . . . . ?
C5 C6 C1 C2 -0.1(6) . . . . ?
C7 C4 C5 C6 -179.6(4) . . . . ?
C7 C8 C9 C10 3.2(5) . . . . ?
C7 C8 C9 C14 -174.5(3) . . . . ?
C8 C7 C12 C11 -0.9(5) . . . . ?
C8 C9 C10 C11 -1.7(5) . . . . ?
C8 C9 C14 O6 148.3(3) . . . . ?
C8 C9 C14 O7 -30.0(4) . . . . ?
C9 C10 C11 C12 -1.0(5) . . . . ?
C9 C10 C11 C13 -178.6(3) . . . . ?
C10 C9 C14 O6 -29.3(4) . . . . ?
C10 C9 C14 O7 152.3(3) . . . . ?
C10 C11 C12 C7 2.3(5) . . . . ?
C10 C11 C13 O5 -38.0(5) . . . . ?
C10 C11 C13 O4 141.6(3) . . . . ?
C12 C7 C8 C9 -1.9(5) . . . . ?
C12 C11 C13 O5 144.3(3) . . . . ?
C12 C11 C13 O4 -36.1(4) . . . . ?
C13 C11 C12 C7 -179.8(3) . . . . ?
C14 C9 C10 C11 176.0(3) . . . . ?
C1 P1 O1 Co2 73.9(4) . . . . ?
C1 P1 O1 Co2A 112.9(10) . . . . ?
C1 P1 O2 Co1 -101.39(18) . . . 14_566 ?
C1 P1 O2 Co2 118.88(16) . . . 12_656 ?
C1 P1 O2 Co2A 136.6(4) . . . 12_656 ?
C1 P1 O3 Co1 82.87(18) . . . 13_666 ?
C1 P1 O3 Co2 -97.43(19) . . . 11_566 ?
C1 P1 O3 Co2A -106.8(3) . . . 11_566 ?
C1 C2 C3 C4 0.1(9) . . . . ?
O9 C15 N1 C16 -0.1(2) . . . . ?
O9 C15 N1 C17 -179.91(16) . . . . ?
O9A C15A N1A C16A 0.0(2) . . . . ?
O9A C15A N1A C17A 179.96(16) . . . . ?
Co2A O7 C14 O6 6.9(5) 10_766 . . . ?
Co2A O7 C14 C9 -174.9(3) 10_766 . . . ?
